data_4002055
loop_
_publ_author_name
'Islam, Saiful M.'
'Subrahmanyam, Kota S.'
'Malliakas, Christos D.'
'Kanatzidis, Mercouri G.'

_publ_section_title
;
 One-Dimensional Molybdenum Thiochlorides and Their Use in High Surface
 Area MoSxChalcogels
;
_journal_issue 17
_journal_name_full 'Chemistry of Materials'
_journal_page_first 5151
_journal_paper_doi 10.1021/cm5024579
_journal_volume 26
_journal_year 2014
_chemical_compound_source 'synthesis as described'
_chemical_formula_moiety 'Cl6 Mo2 S2'
_chemical_formula_sum 'Cl6 Mo2 S2'
_chemical_formula_weight 468.72
_chemical_name_systematic
;
 ?
;
_space_group_IT_number 62
_symmetry_cell_setting orthorhombic
_symmetry_Int_Tables_number 62
_symmetry_space_group_name_Hall '-P 2ac 2n'
_symmetry_space_group_name_H-M 'P n m a'
_atom_sites_solution_primary direct
_atom_sites_solution_secondary difmap
_audit_conform_dict_location ftp://ftp.iucr.org/pub/cif_core.dic
_audit_conform_dict_name cif_core.dic
_audit_conform_dict_version 2.4
_audit_creation_date 2013-08-14T11:23:18-00:00
_audit_creation_method 'WinGX routine CIF_UPDATE'
_cell_angle_alpha 90
_cell_angle_beta 90
_cell_angle_gamma 90
_cell_formula_units_Z 8
_cell_length_a 13.956(3)
_cell_length_b 11.141(2)
_cell_length_c 13.011(3)
_cell_measurement_reflns_used 0
_cell_measurement_temperature 293(2)
_cell_measurement_theta_max 0
_cell_measurement_theta_min 0
_cell_measurement_wavelength 0.71073
_cell_volume 2023.0(7)
_computing_molecular_graphics 'Ortep-3 for Windows (Farrugia, 1997)'
_computing_publication_material 'WinGX publication routines (Farrugia, 1999)'
_computing_structure_refinement 'SHELXL-97 (Sheldrick, 2008)'
_diffrn_ambient_temperature 293(2)
_diffrn_measured_fraction_theta_full 0.999
_diffrn_measured_fraction_theta_max 0.999
_diffrn_measurement_device '2-circle goniometer'
_diffrn_measurement_device_type 'STOE IPDS 2'
_diffrn_measurement_method 'rotation method'
_diffrn_radiation_monochromator 'plane graphite'
_diffrn_radiation_probe x-ray
_diffrn_radiation_source 'sealed X-ray tube, 12 x 0.4 mm long-fine focus'
_diffrn_radiation_type MoK\a
_diffrn_radiation_wavelength 0.71073
_diffrn_reflns_av_R_equivalents 0.0286
_diffrn_reflns_av_unetI/netI 0.0469
_diffrn_reflns_limit_h_max 19
_diffrn_reflns_limit_h_min 0
_diffrn_reflns_limit_k_max 15
_diffrn_reflns_limit_k_min -15
_diffrn_reflns_limit_l_max 18
_diffrn_reflns_limit_l_min 0
_diffrn_reflns_number 5674
_diffrn_reflns_theta_full 30
_diffrn_reflns_theta_max 30
_diffrn_reflns_theta_min 2.81
_exptl_absorpt_coefficient_mu 4.402
_exptl_absorpt_correction_type none
_exptl_crystal_colour black
_exptl_crystal_density_diffrn 3.078
_exptl_crystal_density_method 'not measured'
_exptl_crystal_description prism
_exptl_crystal_F_000 1744.0
_exptl_crystal_size_max 0.02
_exptl_crystal_size_mid 0.01
_exptl_crystal_size_min 0.01
_refine_diff_density_max 0.99
_refine_diff_density_min -0.652
_refine_diff_density_rms 0.114
_refine_ls_extinction_coef 0.000269(16)
_refine_ls_extinction_expression Fc^*^=kFc[1+0.001xFc^2^\l^3^/sin(2\q)]^-1/4^
_refine_ls_extinction_method SHELXL
_refine_ls_goodness_of_fit_ref 0.826
_refine_ls_hydrogen_treatment noref
_refine_ls_matrix_type full
_refine_ls_number_parameters 101
_refine_ls_number_reflns 3087
_refine_ls_number_restraints 0
_refine_ls_restrained_S_all 0.826
_refine_ls_R_factor_all 0.0527
_refine_ls_R_factor_gt 0.0252
_refine_ls_shift/su_max 0.001
_refine_ls_shift/su_mean 0
_refine_ls_structure_factor_coef Fsqd
_refine_ls_weighting_details 'calc w=1/[\s^2^(Fo^2^)+(0.0110P)^2^+0.0000P] where P=(Fo^2^+2Fc^2^)/3'
_refine_ls_weighting_scheme calc
_refine_ls_wR_factor_gt 0.0343
_refine_ls_wR_factor_ref 0.0379
_reflns_number_gt 2177
_reflns_number_total 3087
_reflns_threshold_expression >2\s(I)
_cod_data_source_file cm5024579_si_002.cif
_cod_data_source_block beta
_cod_depositor_comments 'Adding full bibliography for 4002054--4002056.cif.'
_cod_database_code 4002055

loop_
_symmetry_equiv_pos_as_xyz
'x, y, z'
'-x+1/2, -y, z+1/2'
'x+1/2, -y+1/2, -z+1/2'
'-x, y+1/2, -z'
'-x, -y, -z'
'x-1/2, y, -z-1/2'
'-x-1/2, y-1/2, z-1/2'
'x, -y-1/2, z'

loop_
_atom_site_label
_atom_site_type_symbol
_atom_site_fract_x
_atom_site_fract_y
_atom_site_fract_z
_atom_site_U_iso_or_equiv
_atom_site_adp_type
_atom_site_occupancy
_atom_site_symmetry_multiplicity
_atom_site_calc_flag
_atom_site_refinement_flags
Mo1 Mo 0.449078(17) 0.09798(3) 0.72127(2) 0.02351(6) Uani 1 1 d .
Mo2 Mo 0.379255(17) -0.09933(3) 0.812581(19) 0.02244(6) Uani 1 1 d .
S1 S 0.27912(5) 0.04623(8) 0.72772(7) 0.03049(18) Uani 1 1 d .
S2 S 0.35847(6) -0.05220(8) 0.63124(7) 0.02945(18) Uani 1 1 d .
Cl1 Cl 0.38474(8) 0.25 0.84565(9) 0.0293(2) Uani 1 2 d S
Cl2 Cl 0.52339(5) 0.00093(8) 0.86549(6) 0.02846(17) Uani 1 1 d .
Cl3 Cl 0.42263(9) -0.25 0.94779(9) 0.0308(3) Uani 1 2 d S
Cl4 Cl 0.58086(8) 0.25 0.74495(10) 0.0337(3) Uani 1 2 d S
Cl5 Cl 0.40318(9) 0.25 0.58810(9) 0.0316(3) Uani 1 2 d S
Cl6 Cl 0.24875(7) -0.25 0.78706(10) 0.0308(3) Uani 1 2 d S
Cl7 Cl 0.48510(7) -0.25 0.72544(10) 0.0280(2) Uani 1 2 d S
Cl8 Cl 0.30166(6) -0.01021(9) 0.95525(6) 0.0359(2) Uani 1 1 d .
Cl9 Cl 0.56919(6) 0.00943(9) 0.61787(7) 0.0356(2) Uani 1 1 d .

loop_
_atom_site_aniso_label
_atom_site_aniso_U_11
_atom_site_aniso_U_22
_atom_site_aniso_U_33
_atom_site_aniso_U_23
_atom_site_aniso_U_13
_atom_site_aniso_U_12
Mo1 0.01997(11) 0.03118(14) 0.01939(12) -0.00048(13) -0.00150(10) 0.00115(12)
Mo2 0.01833(10) 0.03106(14) 0.01793(12) -0.00077(12) -0.00166(9) 0.00158(12)
S1 0.0225(3) 0.0388(5) 0.0301(4) 0.0004(4) -0.0038(3) 0.0040(3)
S2 0.0283(4) 0.0388(5) 0.0213(4) -0.0026(3) -0.0041(3) 0.0014(3)
Cl1 0.0318(5) 0.0326(6) 0.0233(5) 0 0.0032(5) 0
Cl2 0.0251(3) 0.0365(4) 0.0238(4) 0.0001(3) -0.0071(3) -0.0010(3)
Cl3 0.0365(6) 0.0355(6) 0.0204(5) 0 -0.0062(5) 0
Cl4 0.0234(5) 0.0365(7) 0.0413(7) 0 -0.0035(5) 0
Cl5 0.0384(6) 0.0357(7) 0.0206(5) 0 -0.0056(5) 0
Cl6 0.0193(4) 0.0388(6) 0.0345(6) 0 -0.0034(4) 0
Cl7 0.0230(4) 0.0330(6) 0.0280(6) 0 0.0044(5) 0
Cl8 0.0299(4) 0.0539(6) 0.0240(4) -0.0062(4) 0.0028(3) 0.0074(4)
Cl9 0.0288(4) 0.0488(6) 0.0292(4) -0.0049(4) 0.0062(3) 0.0044(4)

loop_
_atom_type_symbol
_atom_type_description
_atom_type_scat_dispersion_real
_atom_type_scat_dispersion_imag
_atom_type_scat_source
Cl Cl 0.1484 0.1585 'International Tables Vol C Tables 4.2.6.8 and 6.1.1.4'
Mo Mo -1.6832 0.6857 'International Tables Vol C Tables 4.2.6.8 and 6.1.1.4'
S S 0.1246 0.1234 'International Tables Vol C Tables 4.2.6.8 and 6.1.1.4'

loop_
_geom_angle_atom_site_label_1
_geom_angle_atom_site_label_2
_geom_angle_atom_site_label_3
_geom_angle
_geom_angle_site_symmetry_1
_geom_angle_site_symmetry_3
Cl9 Mo1 Cl2 87.17(3) . .
Cl9 Mo1 S2 78.77(3) . .
Cl2 Mo1 S2 107.15(3) . .
Cl9 Mo1 S1 127.55(3) . .
Cl2 Mo1 S1 106.64(3) . .
S2 Mo1 S1 48.79(3) . .
Cl9 Mo1 Cl5 94.00(4) . .
Cl2 Mo1 Cl5 162.74(3) . .
S2 Mo1 Cl5 89.94(3) . .
S1 Mo1 Cl5 86.27(4) . .
Cl9 Mo1 Cl1 154.46(4) . .
Cl2 Mo1 Cl1 87.39(4) . .
S2 Mo1 Cl1 126.61(4) . .
S1 Mo1 Cl1 77.85(3) . .
Cl5 Mo1 Cl1 84.16(4) . .
Cl9 Mo1 Cl4 80.36(4) . .
Cl2 Mo1 Cl4 83.79(3) . .
S2 Mo1 Cl4 155.82(4) . .
S1 Mo1 Cl4 149.71(3) . .
Cl5 Mo1 Cl4 79.44(4) . .
Cl1 Mo1 Cl4 74.25(4) . .
Cl9 Mo1 Mo2 99.65(3) . .
Cl2 Mo1 Mo2 56.06(2) . .
S2 Mo1 Mo2 56.90(3) . .
S1 Mo1 Mo2 55.84(2) . .
Cl5 Mo1 Mo2 140.11(3) . .
Cl1 Mo1 Mo2 97.91(3) . .
Cl4 Mo1 Mo2 139.65(3) . .
Cl8 Mo2 Cl2 87.90(3) . .
Cl8 Mo2 S1 79.14(3) . .
Cl2 Mo2 S1 107.71(3) . .
Cl8 Mo2 S2 127.95(3) . .
Cl2 Mo2 S2 106.10(3) . .
S1 Mo2 S2 48.81(3) . .
Cl8 Mo2 Cl6 93.01(4) . .
Cl2 Mo2 Cl6 163.93(3) . .
S1 Mo2 Cl6 88.19(3) . .
S2 Mo2 Cl6 85.94(4) . .
Cl8 Mo2 Cl3 80.85(4) . .
Cl2 Mo2 Cl3 84.72(3) . .
S1 Mo2 Cl3 155.92(4) . .
S2 Mo2 Cl3 148.62(3) . .
Cl6 Mo2 Cl3 79.60(4) . .
Cl8 Mo2 Cl7 154.82(4) . .
Cl2 Mo2 Cl7 86.99(3) . .
S1 Mo2 Cl7 125.83(4) . .
S2 Mo2 Cl7 77.08(4) . .
Cl6 Mo2 Cl7 85.39(3) . .
Cl3 Mo2 Cl7 74.14(4) . .
Cl8 Mo2 Mo1 99.77(3) . .
Cl2 Mo2 Mo1 56.04(2) . .
S1 Mo2 Mo1 57.04(3) . .
S2 Mo2 Mo1 55.75(2) . .
Cl6 Mo2 Mo1 139.15(3) . .
Cl3 Mo2 Mo1 140.56(3) . .
Cl7 Mo2 Mo1 97.72(2) . .
S2 S1 Mo2 66.27(4) . .
S2 S1 Mo1 64.56(4) . .
Mo2 S1 Mo1 67.12(2) . .
S1 S2 Mo1 66.66(4) . .
S1 S2 Mo2 64.92(4) . .
Mo1 S2 Mo2 67.35(3) . .
Mo1 Cl1 Mo1 84.93(4) . 8_565
Mo1 Cl2 Mo2 67.89(2) . .
Mo2 Cl3 Mo2 84.12(4) 8 .
Mo1 Cl4 Mo1 84.49(4) . 8_565
Mo1 Cl5 Mo1 85.03(4) 8_565 .
Mo2 Cl6 Mo2 84.39(4) . 8
Mo2 Cl7 Mo2 84.06(4) . 8

loop_
_geom_bond_atom_site_label_1
_geom_bond_atom_site_label_2
_geom_bond_distance
_geom_bond_site_symmetry_2
Mo1 Cl9 2.3650(9) .
Mo1 Cl2 2.4011(9) .
Mo1 S2 2.4022(10) .
Mo1 S1 2.4425(10) .
Mo1 Cl5 2.5062(10) .
Mo1 Cl1 2.5087(10) .
Mo1 Cl4 2.5191(9) .
Mo1 Mo2 2.6820(5) .
Mo2 Cl8 2.3674(9) .
Mo2 Cl2 2.4017(9) .
Mo2 S1 2.4088(9) .
Mo2 S2 2.4345(10) .
Mo2 Cl6 2.4991(9) .
Mo2 Cl3 2.5057(10) .
Mo2 Cl7 2.5070(9) .
S1 S2 2.0012(13) .
Cl1 Mo1 2.5087(10) 8_565
Cl3 Mo2 2.5057(10) 8
Cl4 Mo1 2.5191(9) 8_565
Cl5 Mo1 2.5062(10) 8_565
Cl6 Mo2 2.4991(9) 8
Cl7 Mo2 2.5070(9) 8
